data_2218146
loop_
_publ_author_name
'Zhang, Jinpeng'
'Yan, Shu'
'He, Zhen'
'Xu, Lichun'
'Huang, Shuiping'

_publ_section_title
;
 2-Amino-4-(4-chlorophenyl)-6-ferrocenylpyridine-3-carbonitrile
;
_journal_coeditor_code HK2443
_journal_issue 5
_journal_name_full 'Acta Crystallographica Section E'
_journal_page_first m730
_journal_paper_doi 10.1107/S1600536808008714
_journal_volume 64
_journal_year 2008
_chemical_formula_iupac '[Fe (C5 H5) (C17 H11 Cl N3)]'
_chemical_formula_moiety 'C22 H16 Cl Fe N3'
_chemical_formula_sum 'C22 H16 Cl Fe N3'
_chemical_formula_weight 413.68
_chemical_melting_point_gt 548
_chemical_melting_point_lt 550
_chemical_name_systematic
;
2-Amino-4-(4-chlorophenyl)-6-ferrocenylpyridine-3-carbonitrile
;
_space_group_IT_number 14
_symmetry_cell_setting monoclinic
_symmetry_space_group_name_Hall '-P 2yn'
_symmetry_space_group_name_H-M 'P 1 21/n 1'
_atom_sites_solution_hydrogens geom
_atom_sites_solution_primary direct
_atom_sites_solution_secondary difmap
_cell_angle_alpha 90.00
_cell_angle_beta 97.691(2)
_cell_angle_gamma 90.00
_cell_formula_units_Z 4
_cell_length_a 12.1517(13)
_cell_length_b 7.4214(11)
_cell_length_c 20.742(2)
_cell_measurement_reflns_used 2405
_cell_measurement_temperature 298(2)
_cell_measurement_theta_max 26.173
_cell_measurement_theta_min 2.918
_cell_volume 1853.7(4)
_computing_cell_refinement 'SAINT (Bruker, 1999)'
_computing_data_collection 'SMART (Bruker, 1998)'
_computing_data_reduction 'SAINT (Bruker, 1999)'
_computing_molecular_graphics 'SHELXTL (Sheldrick, 2008)'
_computing_publication_material 'SHELXTL (Sheldrick, 2008)'
_computing_structure_refinement 'SHELXL97 (Sheldrick, 2008)'
_computing_structure_solution 'SHELXS97 (Sheldrick, 2008)'
_diffrn_ambient_temperature 298(2)
_diffrn_measured_fraction_theta_full 0.997
_diffrn_measured_fraction_theta_max 0.997
_diffrn_measurement_device_type 'Bruker SMART CCD area-detector'
_diffrn_measurement_method '\f and \w'
_diffrn_radiation_monochromator graphite
_diffrn_radiation_source 'fine-focus sealed tube'
_diffrn_radiation_type MoK\a
_diffrn_radiation_wavelength 0.71073
_diffrn_reflns_av_R_equivalents 0.0411
_diffrn_reflns_av_sigmaI/netI 0.0519
_diffrn_reflns_limit_h_max 14
_diffrn_reflns_limit_h_min -14
_diffrn_reflns_limit_k_max 6
_diffrn_reflns_limit_k_min -8
_diffrn_reflns_limit_l_max 24
_diffrn_reflns_limit_l_min -24
_diffrn_reflns_number 8876
_diffrn_reflns_theta_full 25.01
_diffrn_reflns_theta_max 25.01
_diffrn_reflns_theta_min 1.84
_exptl_absorpt_coefficient_mu 0.969
_exptl_absorpt_correction_T_max 0.9179
_exptl_absorpt_correction_T_min 0.8298
_exptl_absorpt_correction_type multi-scan
_exptl_absorpt_process_details '(SADABS; Sheldrick, 1996)'
_exptl_crystal_colour red
_exptl_crystal_density_diffrn 1.482
_exptl_crystal_density_method 'not measured'
_exptl_crystal_description block
_exptl_crystal_F_000 848
_exptl_crystal_size_max 0.20
_exptl_crystal_size_mid 0.15
_exptl_crystal_size_min 0.09
_refine_diff_density_max 0.441
_refine_diff_density_min -0.433
_refine_ls_extinction_method none
_refine_ls_goodness_of_fit_ref 1.092
_refine_ls_hydrogen_treatment constr
_refine_ls_matrix_type full
_refine_ls_number_parameters 244
_refine_ls_number_reflns 3260
_refine_ls_number_restraints 0
_refine_ls_restrained_S_all 1.092
_refine_ls_R_factor_all 0.0741
_refine_ls_R_factor_gt 0.0459
_refine_ls_shift/su_max 0.000
_refine_ls_shift/su_mean 0.000
_refine_ls_structure_factor_coef Fsqd
_refine_ls_weighting_details 'calc w=1/[\s^2^(Fo^2^)+(0.0178P)^2^+2.3504P] where P=(Fo^2^+2Fc^2^)/3'
_refine_ls_weighting_scheme calc
_refine_ls_wR_factor_gt 0.0825
_refine_ls_wR_factor_ref 0.0929
_reflns_number_gt 2298
_reflns_number_total 3260
_reflns_threshold_expression I>2\s(I)
_cod_data_source_file hk2443.cif
_cod_data_source_block I
_cod_original_sg_symbol_H-M 'P 21/n'
_cod_database_code 2218146
_cod_database_fobs_code 2218146

loop_
_symmetry_equiv_pos_as_xyz
'x, y, z'
'-x+1/2, y+1/2, -z+1/2'
'-x, -y, -z'
'x-1/2, -y-1/2, z-1/2'

loop_
_atom_site_type_symbol
_atom_site_label
_atom_site_fract_x
_atom_site_fract_y
_atom_site_fract_z
_atom_site_U_iso_or_equiv
_atom_site_adp_type
_atom_site_calc_flag
_atom_site_refinement_flags
_atom_site_occupancy
Fe Fe1 0.38223(4) 0.42499(7) 0.10732(3) 0.03424(16) Uani d . 1
Cl Cl1 0.81792(10) 1.44271(17) 0.38672(6) 0.0694(4) Uani d . 1
N N1 0.3585(2) 0.5432(4) 0.27711(13) 0.0335(7) Uani d . 1
N N2 0.3644(2) 0.4443(4) 0.38140(14) 0.0450(8) Uani d . 1
H H2A 0.3154 0.3649 0.3672 0.054 Uiso calc R 1
H H2B 0.3892 0.4491 0.4222 0.054 Uiso calc R 1
N N3 0.5500(3) 0.6983(5) 0.48341(17) 0.0652(12) Uani d . 1
C C1 0.4019(3) 0.5604(5) 0.33992(16) 0.0321(8) Uani d . 1
C C2 0.4807(3) 0.6949(5) 0.36089(16) 0.0301(8) Uani d . 1
C C3 0.5168(3) 0.8132(5) 0.31540(17) 0.0307(8) Uani d . 1
C C4 0.4739(3) 0.7885(5) 0.25086(17) 0.0309(8) Uani d . 1
H H4 0.4977 0.8613 0.2189 0.037 Uiso calc R 1
C C5 0.3950(3) 0.6543(5) 0.23368(16) 0.0292(8) Uani d . 1
C C6 0.3441(3) 0.6283(5) 0.16610(16) 0.0287(8) Uani d . 1
C C7 0.3802(3) 0.6998(5) 0.10848(18) 0.0366(9) Uani d . 1
H H7 0.4408 0.7755 0.1070 0.044 Uiso calc R 1
C C8 0.3080(3) 0.6355(5) 0.05402(17) 0.0396(10) Uani d . 1
H H8 0.3125 0.6617 0.0106 0.048 Uiso calc R 1
C C9 0.2277(3) 0.5243(5) 0.07769(17) 0.0390(10) Uani d . 1
H H9 0.1701 0.4648 0.0523 0.047 Uiso calc R 1
C C10 0.2493(3) 0.5186(5) 0.14592(17) 0.0345(9) Uani d . 1
H H10 0.2088 0.4543 0.1732 0.041 Uiso calc R 1
C C11 0.5039(4) 0.2760(6) 0.1590(2) 0.0615(13) Uani d . 1
H H11 0.5385 0.3005 0.2008 0.074 Uiso calc R 1
C C12 0.5390(3) 0.3359(6) 0.1002(2) 0.0582(13) Uani d . 1
H H12 0.6003 0.4081 0.0964 0.070 Uiso calc R 1
C C13 0.4640(4) 0.2662(6) 0.0484(2) 0.0562(12) Uani d . 1
H H13 0.4672 0.2835 0.0042 0.067 Uiso calc R 1
C C14 0.3841(4) 0.1665(6) 0.0753(3) 0.0594(13) Uani d . 1
H H14 0.3249 0.1057 0.0519 0.071 Uiso calc R 1
C C15 0.4071(4) 0.1726(6) 0.1426(3) 0.0648(14) Uani d . 1
H H15 0.3658 0.1178 0.1717 0.078 Uiso calc R 1
C C16 0.5217(3) 0.7025(5) 0.42883(19) 0.0409(10) Uani d . 1
C C17 0.5934(3) 0.9656(5) 0.33533(17) 0.0308(8) Uani d . 1
C C18 0.5737(3) 1.0847(6) 0.38359(19) 0.0469(10) Uani d . 1
H H18 0.5127 1.0663 0.4055 0.056 Uiso calc R 1
C C19 0.6424(3) 1.2308(6) 0.4002(2) 0.0489(11) Uani d . 1
H H19 0.6276 1.3099 0.4328 0.059 Uiso calc R 1
C C20 0.7325(3) 1.2576(5) 0.36813(19) 0.0429(10) Uani d . 1
C C21 0.7559(3) 1.1393(6) 0.3206(2) 0.0487(11) Uani d . 1
H H21 0.8182 1.1567 0.2998 0.058 Uiso calc R 1
C C22 0.6861(3) 0.9946(6) 0.30423(19) 0.0450(10) Uani d . 1
H H22 0.7015 0.9155 0.2718 0.054 Uiso calc R 1

loop_
_atom_site_aniso_label
_atom_site_aniso_U_11
_atom_site_aniso_U_22
_atom_site_aniso_U_33
_atom_site_aniso_U_12
_atom_site_aniso_U_13
_atom_site_aniso_U_23
Fe1 0.0363(3) 0.0281(3) 0.0382(3) 0.0077(3) 0.0046(2) -0.0010(3)
Cl1 0.0680(7) 0.0544(8) 0.0859(9) -0.0359(6) 0.0103(6) -0.0084(7)
N1 0.0387(16) 0.0311(18) 0.0301(15) -0.0057(15) 0.0022(13) 0.0036(15)
N2 0.0533(19) 0.049(2) 0.0304(16) -0.0262(18) -0.0027(14) 0.0062(18)
N3 0.085(3) 0.067(3) 0.039(2) -0.033(2) -0.0095(19) 0.010(2)
C1 0.0330(18) 0.033(2) 0.0308(19) -0.0026(18) 0.0045(15) 0.0014(19)
C2 0.0306(19) 0.029(2) 0.0293(19) -0.0047(16) 0.0005(16) -0.0001(17)
C3 0.0280(18) 0.027(2) 0.038(2) -0.0002(16) 0.0048(16) -0.0007(17)
C4 0.0320(19) 0.029(2) 0.032(2) -0.0036(16) 0.0054(16) 0.0039(17)
C5 0.0295(18) 0.0260(19) 0.0326(19) 0.0050(16) 0.0056(16) 0.0004(17)
C6 0.0323(19) 0.027(2) 0.0264(18) 0.0038(16) 0.0022(15) 0.0028(16)
C7 0.042(2) 0.026(2) 0.042(2) 0.0062(19) 0.0067(18) 0.006(2)
C8 0.050(2) 0.042(2) 0.0275(19) 0.011(2) 0.0043(18) 0.0011(19)
C9 0.039(2) 0.040(2) 0.036(2) 0.0075(18) -0.0011(17) -0.0050(19)
C10 0.0318(19) 0.035(2) 0.036(2) 0.0041(17) 0.0018(16) -0.0006(18)
C11 0.065(3) 0.054(3) 0.061(3) 0.031(3) -0.008(3) 0.001(3)
C12 0.039(2) 0.052(3) 0.084(4) 0.018(2) 0.006(2) -0.009(3)
C13 0.058(3) 0.049(3) 0.064(3) 0.014(2) 0.017(2) -0.017(3)
C14 0.065(3) 0.033(3) 0.079(4) 0.007(2) 0.006(3) -0.011(3)
C15 0.075(3) 0.038(3) 0.083(4) 0.017(3) 0.017(3) 0.015(3)
C16 0.048(2) 0.036(2) 0.037(2) -0.0157(19) 0.0013(19) 0.006(2)
C17 0.0309(18) 0.026(2) 0.0358(19) -0.0052(16) 0.0041(15) 0.0030(17)
C18 0.043(2) 0.044(2) 0.057(3) -0.014(2) 0.0189(19) -0.012(2)
C19 0.053(3) 0.040(2) 0.056(3) -0.011(2) 0.013(2) -0.012(2)
C20 0.043(2) 0.039(2) 0.046(2) -0.014(2) 0.0060(19) 0.000(2)
C21 0.041(2) 0.049(3) 0.060(3) -0.013(2) 0.019(2) 0.002(2)
C22 0.045(2) 0.045(2) 0.046(2) -0.008(2) 0.0123(19) -0.004(2)

loop_
_atom_type_symbol
_atom_type_description
_atom_type_scat_dispersion_real
_atom_type_scat_dispersion_imag
_atom_type_scat_source
C C 0.0033 0.0016 'International Tables Vol C Tables 4.2.6.8 and 6.1.1.4'
H H 0.0000 0.0000 'International Tables Vol C Tables 4.2.6.8 and 6.1.1.4'
N N 0.0061 0.0033 'International Tables Vol C Tables 4.2.6.8 and 6.1.1.4'
Fe Fe 0.3463 0.8444 'International Tables Vol C Tables 4.2.6.8 and 6.1.1.4'
Cl Cl 0.1484 0.1585 'International Tables Vol C Tables 4.2.6.8 and 6.1.1.4'

loop_
_geom_angle_atom_site_label_1
_geom_angle_atom_site_label_2
_geom_angle_atom_site_label_3
_geom_angle
C15 Fe1 C10 105.34(18)
C15 Fe1 C14 40.01(18)
C10 Fe1 C14 119.93(18)
C15 Fe1 C6 120.45(18)
C10 Fe1 C6 41.22(13)
C14 Fe1 C6 155.60(18)
C15 Fe1 C11 40.67(18)
C10 Fe1 C11 122.83(18)
C14 Fe1 C11 67.62(19)
C6 Fe1 C11 107.21(16)
C15 Fe1 C9 122.21(19)
C10 Fe1 C9 40.55(13)
C14 Fe1 C9 107.10(17)
C6 Fe1 C9 68.69(14)
C11 Fe1 C9 158.94(19)
C15 Fe1 C7 157.7(2)
C10 Fe1 C7 68.88(15)
C14 Fe1 C7 161.62(19)
C6 Fe1 C7 41.10(13)
C11 Fe1 C7 123.14(18)
C9 Fe1 C7 68.23(15)
C15 Fe1 C12 68.25(19)
C10 Fe1 C12 160.75(17)
C14 Fe1 C12 67.58(19)
C6 Fe1 C12 125.06(16)
C11 Fe1 C12 40.67(17)
C9 Fe1 C12 158.22(17)
C7 Fe1 C12 109.75(18)
C15 Fe1 C13 67.7(2)
C10 Fe1 C13 155.78(16)
C14 Fe1 C13 40.00(17)
C6 Fe1 C13 162.41(16)
C11 Fe1 C13 67.98(19)
C9 Fe1 C13 122.00(16)
C7 Fe1 C13 126.16(18)
C12 Fe1 C13 40.39(16)
C15 Fe1 C8 159.28(19)
C10 Fe1 C8 68.55(15)
C14 Fe1 C8 124.52(18)
C6 Fe1 C8 68.82(13)
C11 Fe1 C8 159.14(19)
C9 Fe1 C8 40.52(14)
C7 Fe1 C8 40.53(14)
C12 Fe1 C8 123.74(18)
C13 Fe1 C8 109.26(17)
C5 N1 C1 118.1(3)
C1 N2 H2A 120.0
C1 N2 H2B 120.0
H2A N2 H2B 120.0
N2 C1 N1 116.0(3)
N2 C1 C2 122.2(3)
N1 C1 C2 121.8(3)
C3 C2 C1 119.8(3)
C3 C2 C16 122.6(3)
C1 C2 C16 117.6(3)
C4 C3 C2 117.2(3)
C4 C3 C17 120.7(3)
C2 C3 C17 122.0(3)
C3 C4 C5 119.9(3)
C3 C4 H4 120.0
C5 C4 H4 120.0
N1 C5 C4 123.1(3)
N1 C5 C6 115.2(3)
C4 C5 C6 121.7(3)
C10 C6 C7 107.0(3)
C10 C6 C5 125.2(3)
C7 C6 C5 127.8(3)
C10 C6 Fe1 68.9(2)
C7 C6 Fe1 69.73(19)
C5 C6 Fe1 124.7(2)
C8 C7 C6 108.4(3)
C8 C7 Fe1 70.2(2)
C6 C7 Fe1 69.2(2)
C8 C7 H7 125.8
C6 C7 H7 125.8
Fe1 C7 H7 126.4
C9 C8 C7 107.6(3)
C9 C8 Fe1 69.1(2)
C7 C8 Fe1 69.3(2)
C9 C8 H8 126.2
C7 C8 H8 126.2
Fe1 C8 H8 127.0
C10 C9 C8 108.8(3)
C10 C9 Fe1 69.2(2)
C8 C9 Fe1 70.4(2)
C10 C9 H9 125.6
C8 C9 H9 125.6
Fe1 C9 H9 126.4
C9 C10 C6 108.3(3)
C9 C10 Fe1 70.3(2)
C6 C10 Fe1 69.86(19)
C9 C10 H10 125.9
C6 C10 H10 125.9
Fe1 C10 H10 125.6
C15 C11 C12 107.5(4)
C15 C11 Fe1 69.1(2)
C12 C11 Fe1 69.9(2)
C15 C11 H11 126.2
C12 C11 H11 126.2
Fe1 C11 H11 126.3
C13 C12 C11 107.6(4)
C13 C12 Fe1 70.1(2)
C11 C12 Fe1 69.4(2)
C13 C12 H12 126.2
C11 C12 H12 126.2
Fe1 C12 H12 125.9
C14 C13 C12 107.5(4)
C14 C13 Fe1 69.3(2)
C12 C13 Fe1 69.5(2)
C14 C13 H13 126.2
C12 C13 H13 126.2
Fe1 C13 H13 126.5
C15 C14 C13 109.2(5)
C15 C14 Fe1 69.5(3)
C13 C14 Fe1 70.7(3)
C15 C14 H14 125.4
C13 C14 H14 125.4
Fe1 C14 H14 126.0
C14 C15 C11 108.1(5)
C14 C15 Fe1 70.5(3)
C11 C15 Fe1 70.2(3)
C14 C15 H15 126.0
C11 C15 H15 126.0
Fe1 C15 H15 125.0
N3 C16 C2 175.2(4)
C18 C17 C22 117.9(3)
C18 C17 C3 121.7(3)
C22 C17 C3 120.4(3)
C17 C18 C19 121.7(4)
C17 C18 H18 119.2
C19 C18 H18 119.2
C20 C19 C18 119.2(4)
C20 C19 H19 120.4
C18 C19 H19 120.4
C19 C20 C21 120.7(4)
C19 C20 Cl1 120.0(3)
C21 C20 Cl1 119.3(3)
C20 C21 C22 119.5(4)
C20 C21 H21 120.3
C22 C21 H21 120.3
C21 C22 C17 121.0(4)
C21 C22 H22 119.5
C17 C22 H22 119.5

loop_
_geom_bond_atom_site_label_1
_geom_bond_atom_site_label_2
_geom_bond_distance
Fe1 C15 2.019(5)
Fe1 C10 2.020(3)
Fe1 C14 2.031(4)
Fe1 C6 2.032(3)
Fe1 C11 2.033(4)
Fe1 C9 2.034(4)
Fe1 C7 2.040(4)
Fe1 C12 2.040(4)
Fe1 C13 2.048(4)
Fe1 C8 2.052(4)
Cl1 C20 1.734(4)
N1 C5 1.339(4)
N1 C1 1.344(4)
N2 C1 1.340(4)
N2 H2A 0.8600
N2 H2B 0.8600
N3 C16 1.139(4)
C1 C2 1.411(5)
C2 C3 1.401(5)
C2 C16 1.432(5)
C3 C4 1.382(5)
C3 C17 1.488(5)
C4 C5 1.396(5)
C4 H4 0.9300
C5 C6 1.467(4)
C6 C10 1.426(5)
C6 C7 1.429(5)
C7 C8 1.417(5)
C7 H7 0.9300
C8 C9 1.415(5)
C8 H8 0.9300
C9 C10 1.405(5)
C9 H9 0.9300
C10 H10 0.9300
C11 C15 1.408(6)
C11 C12 1.415(6)
C11 H11 0.9300
C12 C13 1.412(6)
C12 H12 0.9300
C13 C14 1.395(6)
C13 H13 0.9300
C14 C15 1.385(6)
C14 H14 0.9300
C15 H15 0.9300
C17 C18 1.380(5)
C17 C22 1.388(5)
C18 C19 1.384(5)
C18 H18 0.9300
C19 C20 1.369(5)
C19 H19 0.9300
C20 C21 1.377(5)
C21 C22 1.383(5)
C21 H21 0.9300
C22 H22 0.9300

loop_
_geom_hbond_atom_site_label_D
_geom_hbond_atom_site_label_H
_geom_hbond_atom_site_label_A
_geom_hbond_site_symmetry_A
_geom_hbond_distance_DH
_geom_hbond_distance_HA
_geom_hbond_distance_DA
_geom_hbond_angle_DHA
N2 H2B N3 3_666 0.86 2.28 3.047(5) 148.9

loop_
_geom_torsion_atom_site_label_1
_geom_torsion_atom_site_label_2
_geom_torsion_atom_site_label_3
_geom_torsion_atom_site_label_4
_geom_torsion
C5 N1 C1 N2 -178.8(3)
C5 N1 C1 C2 2.2(5)
N2 C1 C2 C3 -179.8(3)
N1 C1 C2 C3 -0.9(5)
N2 C1 C2 C16 0.9(5)
N1 C1 C2 C16 179.8(3)
C1 C2 C3 C4 -1.4(5)
C16 C2 C3 C4 177.8(3)
C1 C2 C3 C17 175.5(3)
C16 C2 C3 C17 -5.3(5)
C2 C3 C4 C5 2.3(5)
C17 C3 C4 C5 -174.6(3)
C1 N1 C5 C4 -1.3(5)
C1 N1 C5 C6 -179.9(3)
C3 C4 C5 N1 -1.1(5)
C3 C4 C5 C6 177.5(3)
N1 C5 C6 C10 10.9(5)
C4 C5 C6 C10 -167.8(3)
N1 C5 C6 C7 -166.7(3)
C4 C5 C6 C7 14.6(6)
N1 C5 C6 Fe1 -76.5(4)
C4 C5 C6 Fe1 104.9(4)
C15 Fe1 C6 C10 -78.2(3)
C14 Fe1 C6 C10 -46.9(5)
C11 Fe1 C6 C10 -120.5(2)
C9 Fe1 C6 C10 37.6(2)
C7 Fe1 C6 C10 118.5(3)
C12 Fe1 C6 C10 -161.7(2)
C13 Fe1 C6 C10 168.2(5)
C8 Fe1 C6 C10 81.2(2)
C15 Fe1 C6 C7 163.4(2)
C10 Fe1 C6 C7 -118.5(3)
C14 Fe1 C6 C7 -165.4(4)
C11 Fe1 C6 C7 121.0(3)
C9 Fe1 C6 C7 -80.9(2)
C12 Fe1 C6 C7 79.9(3)
C13 Fe1 C6 C7 49.8(6)
C8 Fe1 C6 C7 -37.3(2)
C15 Fe1 C6 C5 40.8(4)
C10 Fe1 C6 C5 118.9(4)
C14 Fe1 C6 C5 72.1(5)
C11 Fe1 C6 C5 -1.6(4)
C9 Fe1 C6 C5 156.5(3)
C7 Fe1 C6 C5 -122.6(4)
C12 Fe1 C6 C5 -42.7(4)
C13 Fe1 C6 C5 -72.8(6)
C8 Fe1 C6 C5 -159.8(3)
C10 C6 C7 C8 0.4(4)
C5 C6 C7 C8 178.3(3)
Fe1 C6 C7 C8 59.5(3)
C10 C6 C7 Fe1 -59.1(2)
C5 C6 C7 Fe1 118.8(4)
C15 Fe1 C7 C8 -160.1(4)
C10 Fe1 C7 C8 -81.3(2)
C14 Fe1 C7 C8 41.0(6)
C6 Fe1 C7 C8 -119.7(3)
C11 Fe1 C7 C8 162.5(2)
C9 Fe1 C7 C8 -37.6(2)
C12 Fe1 C7 C8 119.2(2)
C13 Fe1 C7 C8 76.9(3)
C15 Fe1 C7 C6 -40.4(5)
C10 Fe1 C7 C6 38.39(19)
C14 Fe1 C7 C6 160.7(5)
C11 Fe1 C7 C6 -77.8(3)
C9 Fe1 C7 C6 82.1(2)
C12 Fe1 C7 C6 -121.1(2)
C13 Fe1 C7 C6 -163.4(2)
C8 Fe1 C7 C6 119.7(3)
C6 C7 C8 C9 -0.2(4)
Fe1 C7 C8 C9 58.6(3)
C6 C7 C8 Fe1 -58.8(2)
C15 Fe1 C8 C9 39.2(6)
C10 Fe1 C8 C9 -37.2(2)
C14 Fe1 C8 C9 75.2(3)
C6 Fe1 C8 C9 -81.6(2)
C11 Fe1 C8 C9 -164.4(4)
C7 Fe1 C8 C9 -119.3(3)
C12 Fe1 C8 C9 159.6(2)
C13 Fe1 C8 C9 117.1(2)
C15 Fe1 C8 C7 158.6(5)
C10 Fe1 C8 C7 82.2(2)
C14 Fe1 C8 C7 -165.5(3)
C6 Fe1 C8 C7 37.8(2)
C11 Fe1 C8 C7 -45.0(6)
C9 Fe1 C8 C7 119.3(3)
C12 Fe1 C8 C7 -81.0(3)
C13 Fe1 C8 C7 -123.6(2)
C7 C8 C9 C10 -0.1(4)
Fe1 C8 C9 C10 58.7(3)
C7 C8 C9 Fe1 -58.8(3)
C15 Fe1 C9 C10 75.2(3)
C14 Fe1 C9 C10 116.3(3)
C6 Fe1 C9 C10 -38.2(2)
C11 Fe1 C9 C10 44.4(6)
C7 Fe1 C9 C10 -82.5(2)
C12 Fe1 C9 C10 -171.5(4)
C13 Fe1 C9 C10 157.5(2)
C8 Fe1 C9 C10 -120.1(3)
C15 Fe1 C9 C8 -164.7(2)
C10 Fe1 C9 C8 120.1(3)
C14 Fe1 C9 C8 -123.5(2)
C6 Fe1 C9 C8 81.9(2)
C11 Fe1 C9 C8 164.5(4)
C7 Fe1 C9 C8 37.6(2)
C12 Fe1 C9 C8 -51.3(5)
C13 Fe1 C9 C8 -82.4(3)
C8 C9 C10 C6 0.4(4)
Fe1 C9 C10 C6 59.8(2)
C8 C9 C10 Fe1 -59.4(3)
C7 C6 C10 C9 -0.5(4)
C5 C6 C10 C9 -178.5(3)
Fe1 C6 C10 C9 -60.1(2)
C7 C6 C10 Fe1 59.6(2)
C5 C6 C10 Fe1 -118.4(3)
C15 Fe1 C10 C9 -122.0(3)
C14 Fe1 C10 C9 -81.3(3)
C6 Fe1 C10 C9 119.1(3)
C11 Fe1 C10 C9 -162.6(3)
C7 Fe1 C10 C9 80.8(2)
C12 Fe1 C10 C9 170.4(5)
C13 Fe1 C10 C9 -52.3(5)
C8 Fe1 C10 C9 37.1(2)
C15 Fe1 C10 C6 119.0(2)
C14 Fe1 C10 C6 159.6(2)
C11 Fe1 C10 C6 78.3(3)
C9 Fe1 C10 C6 -119.1(3)
C7 Fe1 C10 C6 -38.3(2)
C12 Fe1 C10 C6 51.3(6)
C13 Fe1 C10 C6 -171.4(4)
C8 Fe1 C10 C6 -81.9(2)
C10 Fe1 C11 C15 74.5(3)
C14 Fe1 C11 C15 -37.6(3)
C6 Fe1 C11 C15 117.0(3)
C9 Fe1 C11 C15 41.7(6)
C7 Fe1 C11 C15 159.3(3)
C12 Fe1 C11 C15 -118.8(4)
C13 Fe1 C11 C15 -81.0(3)
C8 Fe1 C11 C15 -167.5(4)
C15 Fe1 C11 C12 118.8(4)
C10 Fe1 C11 C12 -166.7(3)
C14 Fe1 C11 C12 81.2(3)
C6 Fe1 C11 C12 -124.2(3)
C9 Fe1 C11 C12 160.5(4)
C7 Fe1 C11 C12 -81.9(3)
C13 Fe1 C11 C12 37.8(3)
C8 Fe1 C11 C12 -48.6(6)
C15 C11 C12 C13 -0.8(5)
Fe1 C11 C12 C13 -59.9(3)
C15 C11 C12 Fe1 59.1(3)
C15 Fe1 C12 C13 80.8(3)
C10 Fe1 C12 C13 154.6(5)
C14 Fe1 C12 C13 37.4(3)
C6 Fe1 C12 C13 -166.5(3)
C11 Fe1 C12 C13 118.7(4)
C9 Fe1 C12 C13 -42.5(6)
C7 Fe1 C12 C13 -123.0(3)
C8 Fe1 C12 C13 -80.0(3)
C15 Fe1 C12 C11 -37.9(3)
C10 Fe1 C12 C11 35.9(7)
C14 Fe1 C12 C11 -81.3(3)
C6 Fe1 C12 C11 74.8(3)
C9 Fe1 C12 C11 -161.2(4)
C7 Fe1 C12 C11 118.3(3)
C13 Fe1 C12 C11 -118.7(4)
C8 Fe1 C12 C11 161.3(3)
C11 C12 C13 C14 0.4(5)
Fe1 C12 C13 C14 -59.1(3)
C11 C12 C13 Fe1 59.5(3)
C15 Fe1 C13 C14 36.9(3)
C10 Fe1 C13 C14 -40.8(6)
C6 Fe1 C13 C14 158.3(5)
C11 Fe1 C13 C14 81.0(3)
C9 Fe1 C13 C14 -78.2(3)
C7 Fe1 C13 C14 -163.3(3)
C12 Fe1 C13 C14 119.0(4)
C8 Fe1 C13 C14 -121.2(3)
C15 Fe1 C13 C12 -82.1(3)
C10 Fe1 C13 C12 -159.8(4)
C14 Fe1 C13 C12 -119.0(4)
C6 Fe1 C13 C12 39.3(7)
C11 Fe1 C13 C12 -38.1(3)
C9 Fe1 C13 C12 162.8(3)
C7 Fe1 C13 C12 77.7(3)
C8 Fe1 C13 C12 119.8(3)
C12 C13 C14 C15 0.2(5)
Fe1 C13 C14 C15 -59.0(3)
C12 C13 C14 Fe1 59.2(3)
C10 Fe1 C14 C15 -77.8(3)
C6 Fe1 C14 C15 -44.1(5)
C11 Fe1 C14 C15 38.3(3)
C9 Fe1 C14 C15 -120.1(3)
C7 Fe1 C14 C15 167.7(5)
C12 Fe1 C14 C15 82.4(3)
C13 Fe1 C14 C15 120.2(4)
C8 Fe1 C14 C15 -161.1(3)
C15 Fe1 C14 C13 -120.2(4)
C10 Fe1 C14 C13 162.0(3)
C6 Fe1 C14 C13 -164.3(3)
C11 Fe1 C14 C13 -82.0(3)
C9 Fe1 C14 C13 119.7(3)
C7 Fe1 C14 C13 47.5(7)
C12 Fe1 C14 C13 -37.8(3)
C8 Fe1 C14 C13 78.6(3)
C13 C14 C15 C11 -0.7(5)
Fe1 C14 C15 C11 -60.4(3)
C13 C14 C15 Fe1 59.7(3)
C12 C11 C15 C14 0.9(5)
Fe1 C11 C15 C14 60.6(3)
C12 C11 C15 Fe1 -59.6(3)
C10 Fe1 C15 C14 118.6(3)
C6 Fe1 C15 C14 160.5(3)
C11 Fe1 C15 C14 -118.5(4)
C9 Fe1 C15 C14 77.9(3)
C7 Fe1 C15 C14 -169.8(4)
C12 Fe1 C15 C14 -80.6(3)
C13 Fe1 C15 C14 -36.9(3)
C8 Fe1 C15 C14 48.8(6)
C10 Fe1 C15 C11 -122.9(3)
C14 Fe1 C15 C11 118.5(4)
C6 Fe1 C15 C11 -80.9(3)
C9 Fe1 C15 C11 -163.6(3)
C7 Fe1 C15 C11 -51.3(6)
C12 Fe1 C15 C11 37.9(3)
C13 Fe1 C15 C11 81.7(3)
C8 Fe1 C15 C11 167.4(4)
C4 C3 C17 C18 126.9(4)
C2 C3 C17 C18 -49.8(5)
C4 C3 C17 C22 -51.3(5)
C2 C3 C17 C22 131.9(4)
C22 C17 C18 C19 1.1(6)
C3 C17 C18 C19 -177.2(4)
C17 C18 C19 C20 -0.2(6)
C18 C19 C20 C21 -1.1(6)
C18 C19 C20 Cl1 178.5(3)
C19 C20 C21 C22 1.5(6)
Cl1 C20 C21 C22 -178.0(3)
C20 C21 C22 C17 -0.7(6)
C18 C17 C22 C21 -0.6(6)
C3 C17 C22 C21 177.7(3)
